data_2212411
loop_
_publ_author_name
'Smith, Graham'
'Wermuth, Urs D.'
'White, Jonathan M.'

_publ_section_title
;
 Anhydrous guanidinium 3,5-dinitrobenzoate
;
_journal_coeditor_code WW2074
_journal_issue 2
_journal_name_full 'Acta Crystallographica Section E'
_journal_page_first o867
_journal_page_last o868
_journal_paper_doi 10.1107/S1600536807002231
_journal_volume 63
_journal_year 2007
_chemical_formula_iupac 'C H6 N3 +, C7 H3 N2 O6 -'
_chemical_formula_moiety 'C H6 N3 +, C7 H3 N2 O6 -'
_chemical_formula_sum 'C8 H9 N5 O6'
_chemical_formula_weight 271.20
_chemical_melting_point_gt 553
_chemical_name_common 'guanidinium 3,5-dinitrobenzoate'
_chemical_name_systematic
;
guanidinium 3,5-dinitrobenzoate
;
_space_group_IT_number 14
_symmetry_cell_setting monoclinic
_symmetry_space_group_name_Hall '-P 2yn'
_symmetry_space_group_name_H-M 'P 1 21/n 1'
_atom_sites_solution_hydrogens geom
_atom_sites_solution_primary direct
_atom_sites_solution_secondary difmap
_audit_creation_method 'SHELXL97 (Sheldrick, 1997)'
_cell_angle_alpha 90.00
_cell_angle_beta 103.5660(10)
_cell_angle_gamma 90.00
_cell_formula_units_Z 4
_cell_length_a 7.5192(6)
_cell_length_b 19.0605(14)
_cell_length_c 7.8416(6)
_cell_measurement_reflns_used 3607
_cell_measurement_temperature 130(2)
_cell_measurement_theta_max 25.05
_cell_measurement_theta_min 2.67
_cell_volume 1092.50(15)
_computing_cell_refinement SMART
_computing_data_collection 'SMART (Bruker, 2000)'
_computing_data_reduction 'SAINT (Bruker, 1999)'
_computing_molecular_graphics 'PLATON (Spek, 2003)'
_computing_publication_material PLATON
_computing_structure_refinement 'SHELXL97 (Sheldrick, 1997)'
_computing_structure_solution 'SHELXS97 (Sheldrick, 1997)'
_diffrn_ambient_temperature 130(2)
_diffrn_measured_fraction_theta_full 0.998
_diffrn_measured_fraction_theta_max 0.998
_diffrn_measurement_device_type 'Bruker SMART CCD area-detector'
_diffrn_measurement_method '\f and \w'
_diffrn_radiation_monochromator graphite
_diffrn_radiation_source 'sealed tube'
_diffrn_radiation_type MoK\a
_diffrn_radiation_wavelength 0.71073
_diffrn_reflns_av_R_equivalents 0.0415
_diffrn_reflns_av_sigmaI/netI 0.0292
_diffrn_reflns_limit_h_max 8
_diffrn_reflns_limit_h_min -8
_diffrn_reflns_limit_k_max 22
_diffrn_reflns_limit_k_min -18
_diffrn_reflns_limit_l_max 9
_diffrn_reflns_limit_l_min -8
_diffrn_reflns_number 5679
_diffrn_reflns_theta_full 25.00
_diffrn_reflns_theta_max 25.00
_diffrn_reflns_theta_min 2.14
_diffrn_standards_decay_% 0.0
_diffrn_standards_number 0
_exptl_absorpt_coefficient_mu 0.143
_exptl_absorpt_correction_type none
_exptl_crystal_colour 'pale yellow'
_exptl_crystal_density_diffrn 1.649
_exptl_crystal_density_method 'not measured'
_exptl_crystal_description block
_exptl_crystal_F_000 560
_exptl_crystal_size_max 0.35
_exptl_crystal_size_mid 0.30
_exptl_crystal_size_min 0.20
_refine_diff_density_max 0.197
_refine_diff_density_min -0.228
_refine_ls_extinction_method none
_refine_ls_goodness_of_fit_ref 1.035
_refine_ls_hydrogen_treatment mixed
_refine_ls_matrix_type full
_refine_ls_number_parameters 196
_refine_ls_number_reflns 1920
_refine_ls_number_restraints 0
_refine_ls_restrained_S_all 1.035
_refine_ls_R_factor_all 0.0322
_refine_ls_R_factor_gt 0.0296
_refine_ls_shift/su_max 0.001
_refine_ls_shift/su_mean 0.000
_refine_ls_structure_factor_coef Fsqd
_refine_ls_weighting_details 'calc w=1/[\s^2^(Fo^2^)+(0.0456P)^2^+0.2176P] where P=(Fo^2^+2Fc^2^)/3'
_refine_ls_weighting_scheme calc
_refine_ls_wR_factor_gt 0.0796
_refine_ls_wR_factor_ref 0.0815
_reflns_number_gt 1753
_reflns_number_total 1920
_reflns_threshold_expression I>2\s(I)
_cod_data_source_file ww2074.cif
_cod_data_source_block I
_cod_depositor_comments
;
The following automatic conversions were performed:

'_chemical_melting_point' tag was changed to
'_chemical_melting_point_gt' since the value was specified 'more
than' ('>') a certain temperature. The value '>553' was changed to
'553' - it should be numeric and without a unit designator.

Automatic conversion script
Id: cif_fix_values 1646 2011-03-28 12:23:43Z adriana 

The following automatic conversions were performed:

'_chemical_melting_point' tag was changed to
'_chemical_melting_point_gt' since the value was specified 'more
than' ('>') a certain temperature. The value '>553' was changed to
'553' - it should be numeric and without a unit designator.

Automatic conversion script
Id: cif_fix_values 1715 2011-07-08 13:25:40Z adriana 
;
_cod_original_sg_symbol_H-M 'P 21/n'
_cod_database_code 2212411
_cod_database_fobs_code 2212411

loop_
_symmetry_equiv_pos_as_xyz
'x, y, z'
'-x+1/2, y+1/2, -z+1/2'
'-x, -y, -z'
'x+1/2, -y+1/2, z+1/2'

loop_
_atom_site_aniso_label
_atom_site_aniso_U_11
_atom_site_aniso_U_22
_atom_site_aniso_U_33
_atom_site_aniso_U_12
_atom_site_aniso_U_13
_atom_site_aniso_U_23
O31 0.0249(5) 0.0344(6) 0.0403(6) -0.0014(4) 0.0177(4) -0.0035(4)
O32 0.0299(5) 0.0238(5) 0.0453(6) -0.0065(4) 0.0155(4) 0.0019(4)
O51 0.0272(5) 0.0231(5) 0.0385(6) 0.0033(4) 0.0114(4) -0.0009(4)
O52 0.0305(5) 0.0341(6) 0.0372(6) -0.0057(4) 0.0211(4) -0.0045(4)
O71 0.0189(5) 0.0244(5) 0.0397(6) -0.0027(4) 0.0090(4) 0.0017(4)
O72 0.0234(5) 0.0226(5) 0.0467(6) 0.0003(4) 0.0155(4) -0.0018(4)
N3 0.0200(6) 0.0287(6) 0.0225(6) -0.0033(5) 0.0065(4) 0.0003(4)
N5 0.0190(5) 0.0267(6) 0.0227(6) -0.0007(4) 0.0062(4) -0.0019(4)
C1 0.0176(6) 0.0234(7) 0.0176(6) -0.0003(5) 0.0027(5) 0.0010(5)
C2 0.0170(6) 0.0260(7) 0.0178(6) 0.0015(5) 0.0044(5) 0.0007(5)
C3 0.0167(6) 0.0267(7) 0.0180(6) -0.0019(5) 0.0046(5) 0.0020(5)
C4 0.0211(6) 0.0215(6) 0.0186(6) -0.0010(5) 0.0033(5) 0.0012(5)
C5 0.0169(6) 0.0254(7) 0.0178(6) 0.0023(5) 0.0045(5) 0.0004(5)
C6 0.0164(6) 0.0259(7) 0.0181(6) -0.0020(5) 0.0043(5) 0.0020(5)
C7 0.0193(6) 0.0248(7) 0.0206(6) -0.0004(5) 0.0055(5) 0.0007(5)
N11 0.0179(6) 0.0296(6) 0.0341(7) -0.0006(5) 0.0088(5) -0.0071(5)
N21 0.0192(6) 0.0270(6) 0.0308(6) -0.0012(5) 0.0090(5) -0.0014(5)
N31 0.0200(6) 0.0263(6) 0.0325(7) -0.0025(5) 0.0108(5) -0.0046(5)
C11 0.0188(6) 0.0208(6) 0.0221(6) 0.0016(5) 0.0054(5) 0.0048(5)

loop_
_atom_site_type_symbol
_atom_site_label
_atom_site_fract_x
_atom_site_fract_y
_atom_site_fract_z
_atom_site_U_iso_or_equiv
_atom_site_thermal_displace_type
_atom_site_calc_flag
_atom_site_refinement_flags
_atom_site_occupancy
O O31 0.82160(13) 0.43515(5) 0.13616(13) 0.0315(3) Uani . . 1.000
O O32 0.71944(13) 0.33287(5) 0.18591(14) 0.0319(3) Uani . . 1.000
O O51 0.17732(12) 0.31529(5) 0.41666(13) 0.0290(3) Uani . . 1.000
O O52 0.06420(13) 0.41025(5) 0.49914(13) 0.0318(3) Uani . . 1.000
O O71 0.20734(12) 0.63577(5) 0.26166(13) 0.0273(3) Uani . . 1.000
O O72 0.49504(13) 0.64933(5) 0.24015(14) 0.0297(3) Uani . . 1.000
N N3 0.71093(14) 0.39680(6) 0.18338(14) 0.0235(3) Uani . . 1.000
N N5 0.16895(14) 0.37908(6) 0.42697(14) 0.0226(3) Uani . . 1.000
C C1 0.38744(16) 0.53391(6) 0.26828(16) 0.0198(4) Uani . . 1.000
C C2 0.53620(16) 0.50218(7) 0.22262(15) 0.0202(4) Uani . . 1.000
C C3 0.55620(16) 0.43033(7) 0.23768(16) 0.0204(4) Uani . . 1.000
C C4 0.43766(16) 0.38789(7) 0.30212(16) 0.0206(3) Uani . . 1.000
C C5 0.29388(16) 0.42152(7) 0.34990(16) 0.0200(4) Uani . . 1.000
C C6 0.26420(16) 0.49302(7) 0.33223(15) 0.0201(4) Uani . . 1.000
C C7 0.36069(16) 0.61278(7) 0.25419(16) 0.0214(4) Uani . . 1.000
N N11 0.32551(17) 0.84271(6) 0.63665(16) 0.0268(4) Uani . . 1.000
N N21 0.16486(15) 0.75419(6) 0.47043(16) 0.0252(3) Uani . . 1.000
N N31 0.46675(16) 0.77190(7) 0.47269(16) 0.0255(4) Uani . . 1.000
C C11 0.31931(16) 0.78941(6) 0.52754(16) 0.0205(3) Uani . . 1.000
H H2 0.62300 0.52960 0.18150 0.0240 Uiso calc R 1.000
H H4 0.45420 0.33850 0.31290 0.0250 Uiso calc R 1.000
H H6 0.16140 0.51390 0.36320 0.0240 Uiso calc R 1.000
H H11A 0.430(2) 0.8612(8) 0.678(2) 0.028(4) Uiso . . 1.000
H H11B 0.230(2) 0.8484(8) 0.684(2) 0.030(4) Uiso . . 1.000
H H21A 0.074(2) 0.7622(7) 0.5162(19) 0.024(4) Uiso . . 1.000
H H21B 0.171(2) 0.7161(9) 0.407(2) 0.033(4) Uiso . . 1.000
H H31A 0.461(2) 0.7413(8) 0.395(2) 0.029(4) Uiso . . 1.000
H H31B 0.560(2) 0.7961(9) 0.507(2) 0.033(4) Uiso . . 1.000

loop_
_atom_type_symbol
_atom_type_description
_atom_type_scat_dispersion_real
_atom_type_scat_dispersion_imag
_atom_type_scat_source
C C 0.0033 0.0016 'International Tables Vol C Tables 4.2.6.8 and 6.1.1.4'
H H 0.0000 0.0000 'International Tables Vol C Tables 4.2.6.8 and 6.1.1.4'
N N 0.0061 0.0033 'International Tables Vol C Tables 4.2.6.8 and 6.1.1.4'
O O 0.0106 0.0060 'International Tables Vol C Tables 4.2.6.8 and 6.1.1.4'

loop_
_geom_angle_atom_site_label_1
_geom_angle_atom_site_label_2
_geom_angle_atom_site_label_3
_geom_angle
_geom_angle_publ_flag
O31 N3 O32 124.24(11) no
O31 N3 C3 117.73(11) no
O32 N3 C3 118.03(11) no
O51 N5 O52 124.18(11) no
O51 N5 C5 118.17(10) no
O52 N5 C5 117.65(11) no
C11 N11 H11B 117.1(10) no
H11A N11 H11B 123.6(14) no
C11 N11 H11A 117.0(10) no
H21A N21 H21B 122.2(14) no
C11 N21 H21A 119.3(10) no
C11 N21 H21B 116.6(10) no
H31A N31 H31B 121.3(15) no
C11 N31 H31B 117.6(11) no
C11 N31 H31A 120.6(11) no
C6 C1 C7 119.55(11) no
C2 C1 C7 120.87(11) no
C2 C1 C6 119.56(11) no
C1 C2 C3 119.20(11) no
N3 C3 C4 118.12(12) no
N3 C3 C2 118.87(11) no
C2 C3 C4 123.01(12) no
C3 C4 C5 116.08(12) no
N5 C5 C4 118.12(12) no
C4 C5 C6 123.24(12) no
N5 C5 C6 118.63(11) no
C1 C6 C5 118.87(11) no
O71 C7 O72 125.58(13) no
O72 C7 C1 117.48(11) no
O71 C7 C1 116.92(11) no
C1 C2 H2 120.00 no
C3 C2 H2 120.00 no
C3 C4 H4 122.00 no
C5 C4 H4 122.00 no
C5 C6 H6 121.00 no
C1 C6 H6 121.00 no
N21 C11 N31 119.82(12) no
N11 C11 N21 120.21(12) no
N11 C11 N31 119.96(12) no

loop_
_geom_bond_atom_site_label_1
_geom_bond_atom_site_label_2
_geom_bond_distance
_geom_bond_publ_flag
O31 N3 1.2282(15) no
O32 N3 1.2201(15) no
O51 N5 1.2212(15) no
O52 N5 1.2259(15) no
O71 C7 1.2477(16) no
O72 C7 1.2531(16) no
N3 C3 1.4751(17) no
N5 C5 1.4725(17) no
N11 C11 1.3220(17) no
N21 C11 1.3251(17) no
N31 C11 1.3226(18) no
N11 H11B 0.889(16) no
N11 H11A 0.853(16) no
N21 H21B 0.887(17) no
N21 H21A 0.857(15) no
N31 H31A 0.837(15) no
N31 H31B 0.830(16) no
C1 C2 1.3903(17) no
C1 C6 1.3913(17) no
C1 C7 1.5173(18) no
C2 C3 1.3798(19) no
C3 C4 1.3840(18) no
C4 C5 1.3821(18) no
C5 C6 1.3827(19) no
C2 H2 0.9500 no
C4 H4 0.9500 no
C6 H6 0.9500 no

loop_
_geom_hbond_atom_site_label_D
_geom_hbond_atom_site_label_H
_geom_hbond_atom_site_label_A
_geom_hbond_site_symmetry_A
_geom_hbond_distance_DH
_geom_hbond_distance_HA
_geom_hbond_distance_DA
_geom_hbond_angle_DHA
_geom_hbond_publ_flag
N11 H11A O71 4_565 0.853(16) 2.035(15) 2.8376(16) 156.6(14) yes
N11 H11B O72 4_465 0.889(16) 1.919(15) 2.7933(17) 167.4(15) yes
N21 H21A O51 3_566 0.857(15) 2.549(15) 3.1979(15) 133.3(11) yes
N21 H21B O71 . 0.887(17) 1.966(17) 2.8499(15) 174.2(15) yes
N31 H31A O72 . 0.837(15) 2.182(15) 3.0017(16) 166.5(14) yes
N31 H31B O32 2_655 0.830(16) 2.590(16) 3.1371(16) 124.7(13) yes
N31 H31B O71 4_565 0.830(16) 2.422(16) 3.0954(16) 138.9(13) yes

loop_
_geom_torsion_atom_site_label_1
_geom_torsion_atom_site_label_2
_geom_torsion_atom_site_label_3
_geom_torsion_atom_site_label_4
_geom_torsion
_geom_torsion_publ_flag
O31 N3 C3 C2 4.05(17) no
O31 N3 C3 C4 -175.78(11) no
O32 N3 C3 C2 -174.96(11) no
O32 N3 C3 C4 5.21(17) no
O51 N5 C5 C4 -12.86(17) no
O51 N5 C5 C6 168.47(11) no
O52 N5 C5 C4 166.42(11) no
O52 N5 C5 C6 -12.25(17) no
C6 C1 C2 C3 1.57(18) no
C7 C1 C2 C3 179.81(11) no
C2 C1 C6 C5 0.44(18) no
C7 C1 C6 C5 -177.83(11) no
C2 C1 C7 O71 165.45(12) no
C2 C1 C7 O72 -16.15(18) no
C6 C1 C7 O71 -16.31(17) no
C6 C1 C7 O72 162.10(12) no
C1 C2 C3 N3 177.97(11) no
C1 C2 C3 C4 -2.21(19) no
N3 C3 C4 C5 -179.45(11) no
C2 C3 C4 C5 0.72(18) no
C3 C4 C5 N5 -177.18(11) no
C3 C4 C5 C6 1.43(18) no
N5 C5 C6 C1 176.59(11) no
C4 C5 C6 C1 -2.01(19) no
